data_7702734
loop_
_publ_author_name
'Low, Paul J.'
'Hayes, Tim M.'
'Udachin, Konstantin A.'
'Goeta, Andres E.'
'Howard, Judith A. K.'
'Enright, Gary D.'
'Carty, Arthur J.'

_publ_section_title
;
 Acetylide generation and coupling on electron-rich Ru3 clusters
;
_journal_issue 7
_journal_name_full 'Journal of the Chemical Society, Dalton Transactions'
_journal_page_first 1455
_journal_paper_doi 10.1039/b108626j
_journal_year 2002
_chemical_formula_sum 'C49 H31 Cl3 O8 P2 Ru3'
_chemical_formula_weight 1219.24
_space_group_IT_number 2
_space_group_name_Hall '-P 1'
_space_group_name_H-M_alt 'P -1'
_symmetry_cell_setting triclinic
_symmetry_space_group_name_H-M 'P -1'
_atom_sites_solution_hydrogens geom
_atom_sites_solution_primary direct
_atom_sites_solution_secondary difmap
_cell_angle_alpha 88.280(10)
_cell_angle_beta 87.370(10)
_cell_angle_gamma 71.980(10)
_cell_formula_units_Z 2
_cell_length_a 12.574(3)
_cell_length_b 12.941(3)
_cell_length_c 15.380(3)
_cell_measurement_reflns_used 870
_cell_measurement_temperature 100(2)
_cell_measurement_theta_max 22.90
_cell_measurement_theta_min 12.03
_cell_volume 2377.0(9)
_diffrn_ambient_temperature 100(2)
_diffrn_detector_area_resol_mean 8
_diffrn_measured_fraction_theta_full 0.991
_diffrn_measured_fraction_theta_max 0.991
_diffrn_measurement_device_type 'Bruker SMART CCD 1K area detector'
_diffrn_measurement_method \w-scans
_diffrn_radiation_monochromator graphite
_diffrn_radiation_source 'fine-focus sealed tube'
_diffrn_radiation_type MoK\a
_diffrn_radiation_wavelength 0.71073
_diffrn_reflns_av_R_equivalents 0.0278
_diffrn_reflns_av_sigmaI/netI 0.0242
_diffrn_reflns_limit_h_max 16
_diffrn_reflns_limit_h_min -16
_diffrn_reflns_limit_k_max 17
_diffrn_reflns_limit_k_min -17
_diffrn_reflns_limit_l_max 20
_diffrn_reflns_limit_l_min -20
_diffrn_reflns_number 31655
_diffrn_reflns_theta_full 28.28
_diffrn_reflns_theta_max 28.28
_diffrn_reflns_theta_min 1.33
_diffrn_standards_decay_% 0
_diffrn_standards_number 0
_exptl_absorpt_coefficient_mu 1.230
_exptl_absorpt_correction_T_max 0.855
_exptl_absorpt_correction_T_min 0.636
_exptl_absorpt_correction_type integration
_exptl_absorpt_process_details 'XPREP in SHELXTL (Bruker, 1998c)'
_exptl_crystal_colour 'intense yellow'
_exptl_crystal_density_diffrn 1.703
_exptl_crystal_density_meas ?
_exptl_crystal_density_method 'not measured'
_exptl_crystal_description prism
_exptl_crystal_F_000 1204
_exptl_crystal_size_max 0.26
_exptl_crystal_size_mid 0.24
_exptl_crystal_size_min 0.16
_refine_diff_density_max 0.726
_refine_diff_density_min -0.654
_refine_diff_density_rms 0.083
_refine_ls_extinction_method none
_refine_ls_goodness_of_fit_ref 1.052
_refine_ls_hydrogen_treatment constr
_refine_ls_matrix_type full
_refine_ls_number_parameters 586
_refine_ls_number_reflns 11684
_refine_ls_number_restraints 0
_refine_ls_restrained_S_all 1.052
_refine_ls_R_factor_all 0.0318
_refine_ls_R_factor_gt 0.0245
_refine_ls_shift/su_max 0.001
_refine_ls_shift/su_mean 0.000
_refine_ls_structure_factor_coef Fsqd
_refine_ls_weighting_details 'calc w=1/[\s^2^(Fo^2^)+(0.0151P)^2^+3.6695P] where P=(Fo^2^+2Fc^2^)/3'
_refine_ls_weighting_scheme calc
_refine_ls_wR_factor_gt 0.0518
_refine_ls_wR_factor_ref 0.0559
_reflns_number_gt 10237
_reflns_number_total 11684
_reflns_threshold_expression >2sigma(I)
_cod_data_source_file b108626j.txt
_cod_data_source_block 8
_cod_depositor_comments
;
The following automatic conversions were performed:

data item '_symmetry_cell_setting' value 'Triclinic' was changed to
'triclinic' in accordance with the
/home/saulius/struct/COD-crude-data/automatic-downloads/DataCite-retrospective/RSC/depositions/lib/dictionaries/cif_core.dic
dictionary named 'cif_core.dic' version 2.4.2 last updated on
2011-04-26.

data item '_exptl_crystal_density_meas' value 'not measured' was
changed to '?' -- the value is perceived as not measured.

Automatic conversion script
Id: cif_fix_values 6909 2019-04-08 15:41:33Z antanas 
;
_cod_original_sg_symbol_H-M P-1
_cod_database_code 7702734

loop_
_symmetry_equiv_pos_as_xyz
'x, y, z'
'-x, -y, -z'

loop_
_atom_site_label
_atom_site_type_symbol
_atom_site_fract_x
_atom_site_fract_y
_atom_site_fract_z
_atom_site_U_iso_or_equiv
_atom_site_adp_type
_atom_site_occupancy
_atom_site_symmetry_multiplicity
_atom_site_calc_flag
_atom_site_refinement_flags
Ru1 Ru 0.003503(13) 0.399094(13) 0.247335(11) 0.01308(4) Uani 1 1 d .
Ru2 Ru 0.210162(13) 0.287774(13) 0.310836(10) 0.01159(4) Uani 1 1 d .
Ru3 Ru 0.407940(13) 0.248882(13) 0.124147(10) 0.01240(4) Uani 1 1 d .
P1 P 0.36336(4) 0.43031(4) 0.18019(3) 0.01263(10) Uani 1 1 d .
P2 P 0.39346(4) 0.17662(4) 0.27272(3) 0.01257(10) Uani 1 1 d .
C1 C 0.23231(17) 0.41309(16) 0.22000(13) 0.0125(4) Uani 1 1 d .
C2 C 0.13162(17) 0.46329(17) 0.27031(13) 0.0143(4) Uani 1 1 d .
C4 C 0.23408(17) 0.32083(16) 0.16681(13) 0.0127(4) Uani 1 1 d .
C5 C 0.13615(17) 0.29058(16) 0.17432(13) 0.0133(4) Uani 1 1 d .
C7 C -0.09125(19) 0.30437(19) 0.24310(15) 0.0212(5) Uani 1 1 d .
O7 O -0.14848(16) 0.25124(15) 0.23966(14) 0.0340(4) Uani 1 1 d .
C8 C -0.0562(2) 0.49353(18) 0.15418(16) 0.0214(5) Uani 1 1 d .
O8 O -0.08807(19) 0.55253(16) 0.09737(14) 0.0403(5) Uani 1 1 d .
C9 C -0.09174(19) 0.4907(2) 0.33547(16) 0.0240(5) Uani 1 1 d .
O9 O -0.14784(16) 0.54809(19) 0.38566(13) 0.0420(5) Uani 1 1 d .
C10 C 0.25828(18) 0.31929(17) 0.41833(14) 0.0170(4) Uani 1 1 d .
O10 O 0.29247(14) 0.33699(14) 0.48210(11) 0.0262(4) Uani 1 1 d .
C11 C 0.13778(19) 0.19268(18) 0.36493(14) 0.0188(4) Uani 1 1 d .
O11 O 0.09305(16) 0.13525(15) 0.39710(12) 0.0292(4) Uani 1 1 d .
C12 C 0.39455(18) 0.11188(18) 0.08325(14) 0.0180(4) Uani 1 1 d .
O12 O 0.39006(14) 0.03292(13) 0.05684(11) 0.0240(4) Uani 1 1 d .
C13 C 0.57149(19) 0.19237(19) 0.12049(14) 0.0205(4) Uani 1 1 d .
O13 O 0.66551(14) 0.15498(17) 0.12306(12) 0.0326(4) Uani 1 1 d .
C14 C 0.39318(18) 0.30857(18) 0.00545(14) 0.0184(4) Uani 1 1 d .
O14 O 0.38642(15) 0.33876(15) -0.06493(11) 0.0283(4) Uani 1 1 d .
C20 C 0.31249(17) 0.54520(17) 0.10417(13) 0.0152(4) Uani 1 1 d .
C21 C 0.22486(19) 0.54640(18) 0.05054(14) 0.0188(4) Uani 1 1 d .
H21 H 0.2020 0.4832 0.0470 0.023 Uiso 1 1 calc R
C22 C 0.1711(2) 0.63899(19) 0.00262(16) 0.0237(5) Uani 1 1 d .
H22 H 0.1119 0.6389 -0.0336 0.028 Uiso 1 1 calc R
C23 C 0.2038(2) 0.7316(2) 0.00751(16) 0.0269(5) Uani 1 1 d .
H23 H 0.1660 0.7953 -0.0245 0.032 Uiso 1 1 calc R
C24 C 0.2918(2) 0.7313(2) 0.05914(16) 0.0253(5) Uani 1 1 d .
H24 H 0.3149 0.7944 0.0617 0.030 Uiso 1 1 calc R
C25 C 0.34607(19) 0.63853(18) 0.10712(15) 0.0196(4) Uani 1 1 d .
H25 H 0.4064 0.6386 0.1421 0.024 Uiso 1 1 calc R
C30 C 0.11995(17) 0.56454(17) 0.31918(15) 0.0165(4) Uani 1 1 d .
C31 C 0.1038(2) 0.5691(2) 0.41010(15) 0.0234(5) Uani 1 1 d .
H31 H 0.0975 0.5072 0.4421 0.028 Uiso 1 1 calc R
C32 C 0.0968(2) 0.6645(2) 0.45374(18) 0.0322(6) Uani 1 1 d .
H32 H 0.0877 0.6664 0.5154 0.039 Uiso 1 1 calc R
C33 C 0.1032(2) 0.7558(2) 0.4076(2) 0.0345(6) Uani 1 1 d .
H33 H 0.1002 0.8198 0.4376 0.041 Uiso 1 1 calc R
C34 C 0.1140(2) 0.7539(2) 0.3174(2) 0.0298(6) Uani 1 1 d .
H34 H 0.1151 0.8176 0.2856 0.036 Uiso 1 1 calc R
C35 C 0.12310(18) 0.65860(18) 0.27308(17) 0.0218(5) Uani 1 1 d .
H35 H 0.1315 0.6576 0.2114 0.026 Uiso 1 1 calc R
C40 C 0.44777(18) 0.47543(16) 0.25351(14) 0.0155(4) Uani 1 1 d .
C41 C 0.40781(19) 0.51613(18) 0.33632(14) 0.0187(4) Uani 1 1 d .
H41 H 0.3338 0.5209 0.3561 0.022 Uiso 1 1 calc R
C42 C 0.4773(2) 0.54945(18) 0.38924(16) 0.0228(5) Uani 1 1 d .
H42 H 0.4508 0.5764 0.4456 0.027 Uiso 1 1 calc R
C43 C 0.5857(2) 0.54365(19) 0.36025(16) 0.0246(5) Uani 1 1 d .
H43 H 0.6326 0.5669 0.3967 0.029 Uiso 1 1 calc R
C44 C 0.62538(19) 0.50378(19) 0.27791(16) 0.0223(5) Uani 1 1 d .
H44 H 0.6992 0.4999 0.2582 0.027 Uiso 1 1 calc R
C45 C 0.55649(18) 0.46962(17) 0.22453(15) 0.0184(4) Uani 1 1 d .
H45 H 0.5834 0.4424 0.1684 0.022 Uiso 1 1 calc R
C50 C 0.49665(17) 0.18065(16) 0.35259(14) 0.0148(4) Uani 1 1 d .
C51 C 0.48743(19) 0.13323(17) 0.43518(14) 0.0181(4) Uani 1 1 d .
H51 H 0.4341 0.0954 0.4454 0.022 Uiso 1 1 calc R
C52 C 0.5551(2) 0.14108(18) 0.50167(15) 0.0209(4) Uani 1 1 d .
H52 H 0.5479 0.1088 0.5570 0.025 Uiso 1 1 calc R
C53 C 0.6339(2) 0.19629(19) 0.48745(15) 0.0223(5) Uani 1 1 d .
H53 H 0.6796 0.2027 0.5333 0.027 Uiso 1 1 calc R
C54 C 0.64530(19) 0.24187(18) 0.40586(16) 0.0219(5) Uani 1 1 d .
H54 H 0.6993 0.2789 0.3958 0.026 Uiso 1 1 calc R
C55 C 0.57747(18) 0.23337(17) 0.33857(14) 0.0174(4) Uani 1 1 d .
H55 H 0.5865 0.2638 0.2828 0.021 Uiso 1 1 calc R
C60 C 0.12680(17) 0.20329(16) 0.11723(13) 0.0140(4) Uani 1 1 d .
C61 C 0.14152(19) 0.21765(18) 0.02703(14) 0.0187(4) Uani 1 1 d .
H61 H 0.1549 0.2822 0.0054 0.022 Uiso 1 1 calc R
C62 C 0.1368(2) 0.1391(2) -0.03105(15) 0.0244(5) Uani 1 1 d .
H62 H 0.1461 0.1505 -0.0919 0.029 Uiso 1 1 calc R
C63 C 0.1186(2) 0.0442(2) -0.00008(17) 0.0261(5) Uani 1 1 d .
H63 H 0.1181 -0.0109 -0.0394 0.031 Uiso 1 1 calc R
C64 C 0.1009(2) 0.02953(19) 0.08877(17) 0.0238(5) Uani 1 1 d .
H64 H 0.0869 -0.0350 0.1098 0.029 Uiso 1 1 calc R
C65 C 0.10364(18) 0.10908(18) 0.14732(15) 0.0186(4) Uani 1 1 d .
H65 H 0.0897 0.0992 0.2077 0.022 Uiso 1 1 calc R
C70 C 0.42364(18) 0.02841(16) 0.26693(13) 0.0146(4) Uani 1 1 d .
C71 C 0.5350(2) -0.03597(19) 0.25166(16) 0.0225(5) Uani 1 1 d .
H71 H 0.5927 -0.0028 0.2474 0.027 Uiso 1 1 calc R
C72 C 0.5618(2) -0.1478(2) 0.24275(17) 0.0278(5) Uani 1 1 d .
H72 H 0.6374 -0.1906 0.2325 0.033 Uiso 1 1 calc R
C73 C 0.4779(2) -0.19658(19) 0.24881(16) 0.0267(5) Uani 1 1 d .
H73 H 0.4962 -0.2730 0.2429 0.032 Uiso 1 1 calc R
C74 C 0.3677(2) -0.13423(19) 0.26347(16) 0.0254(5) Uani 1 1 d .
H74 H 0.3103 -0.1679 0.2672 0.030 Uiso 1 1 calc R
C75 C 0.34051(19) -0.02186(18) 0.27277(15) 0.0199(4) Uani 1 1 d .
H75 H 0.2647 0.0205 0.2831 0.024 Uiso 1 1 calc R
C100 C -0.1960(2) -0.0238(2) 0.35977(16) 0.0259(5) Uani 1 1 d .
H100 H -0.2707 0.0328 0.3670 0.031 Uiso 1 1 calc R
Cl1 Cl -0.09776(6) 0.01993(5) 0.41425(5) 0.03340(14) Uani 1 1 d .
Cl2 Cl -0.20814(7) -0.14700(6) 0.40305(5) 0.04343(17) Uani 1 1 d .
Cl3 Cl -0.15949(6) -0.03520(6) 0.24773(4) 0.03937(16) Uani 1 1 d .

loop_
_atom_site_aniso_label
_atom_site_aniso_U_11
_atom_site_aniso_U_22
_atom_site_aniso_U_33
_atom_site_aniso_U_23
_atom_site_aniso_U_13
_atom_site_aniso_U_12
Ru1 0.01080(7) 0.01539(8) 0.01256(8) -0.00118(6) -0.00024(6) -0.00326(6)
Ru2 0.01177(7) 0.01317(7) 0.00961(7) -0.00072(5) -0.00021(5) -0.00349(6)
Ru3 0.01205(8) 0.01427(8) 0.01039(8) -0.00131(6) 0.00043(6) -0.00335(6)
P1 0.0124(2) 0.0142(2) 0.0120(2) -0.00013(18) -0.00125(18) -0.00509(19)
P2 0.0128(2) 0.0123(2) 0.0121(2) -0.00067(18) -0.00095(18) -0.00298(18)
C1 0.0123(9) 0.0117(9) 0.0139(9) -0.0003(7) -0.0021(7) -0.0041(7)
C2 0.0137(9) 0.0150(9) 0.0135(9) -0.0008(7) -0.0019(7) -0.0030(7)
C4 0.0125(9) 0.0159(9) 0.0086(9) 0.0013(7) -0.0015(7) -0.0031(7)
C5 0.0135(9) 0.0134(9) 0.0128(9) -0.0014(7) -0.0016(7) -0.0035(7)
C7 0.0165(10) 0.0213(11) 0.0237(12) -0.0003(9) 0.0011(9) -0.0031(8)
O7 0.0259(9) 0.0306(10) 0.0510(12) -0.0031(9) 0.0032(8) -0.0170(8)
C8 0.0221(11) 0.0195(11) 0.0240(12) -0.0008(9) -0.0060(9) -0.0078(9)
O8 0.0535(13) 0.0333(10) 0.0376(11) 0.0154(9) -0.0238(10) -0.0166(9)
C9 0.0170(11) 0.0334(13) 0.0220(12) -0.0056(10) -0.0019(9) -0.0075(9)
O9 0.0242(10) 0.0619(14) 0.0364(11) -0.0267(10) 0.0080(8) -0.0070(9)
C10 0.0145(10) 0.0177(10) 0.0152(10) -0.0022(8) 0.0036(8) -0.0001(8)
O10 0.0255(9) 0.0302(9) 0.0172(8) -0.0093(7) -0.0061(7) 0.0012(7)
C11 0.0194(10) 0.0223(11) 0.0146(10) 0.0000(8) -0.0012(8) -0.0064(8)
O11 0.0330(10) 0.0338(10) 0.0264(9) 0.0062(7) 0.0007(7) -0.0194(8)
C12 0.0164(10) 0.0208(11) 0.0144(10) -0.0027(8) 0.0014(8) -0.0026(8)
O12 0.0267(9) 0.0203(8) 0.0241(9) -0.0072(7) -0.0009(7) -0.0052(7)
C13 0.0211(11) 0.0245(11) 0.0145(10) 0.0000(8) 0.0021(8) -0.0053(9)
O13 0.0163(8) 0.0472(11) 0.0278(10) 0.0069(8) 0.0010(7) -0.0015(8)
C14 0.0177(10) 0.0195(10) 0.0178(11) -0.0030(8) 0.0000(8) -0.0053(8)
O14 0.0324(10) 0.0351(10) 0.0154(8) 0.0030(7) 0.0002(7) -0.0079(8)
C20 0.0161(10) 0.0167(10) 0.0127(9) 0.0006(7) 0.0000(8) -0.0048(8)
C21 0.0211(11) 0.0182(10) 0.0179(10) 0.0007(8) -0.0039(8) -0.0071(8)
C22 0.0259(12) 0.0247(12) 0.0202(11) 0.0037(9) -0.0092(9) -0.0067(9)
C23 0.0341(14) 0.0205(11) 0.0255(12) 0.0065(9) -0.0084(10) -0.0070(10)
C24 0.0339(13) 0.0211(11) 0.0252(12) 0.0033(9) -0.0034(10) -0.0147(10)
C25 0.0213(11) 0.0212(11) 0.0185(11) 0.0018(8) -0.0023(8) -0.0098(9)
C30 0.0103(9) 0.0157(10) 0.0225(11) -0.0057(8) -0.0020(8) -0.0018(7)
C31 0.0214(11) 0.0228(11) 0.0211(11) -0.0062(9) -0.0051(9) 0.0014(9)
C32 0.0297(13) 0.0304(13) 0.0287(13) -0.0165(11) -0.0074(10) 0.0045(10)
C33 0.0263(13) 0.0239(13) 0.0502(17) -0.0209(12) -0.0099(12) -0.0001(10)
C34 0.0209(12) 0.0173(11) 0.0508(17) -0.0062(11) -0.0011(11) -0.0048(9)
C35 0.0147(10) 0.0195(11) 0.0303(12) -0.0030(9) 0.0003(9) -0.0039(8)
C40 0.0164(10) 0.0135(9) 0.0177(10) 0.0007(8) -0.0050(8) -0.0057(8)
C41 0.0187(10) 0.0186(10) 0.0181(11) -0.0009(8) -0.0037(8) -0.0043(8)
C42 0.0270(12) 0.0192(11) 0.0205(11) -0.0041(9) -0.0065(9) -0.0037(9)
C43 0.0265(12) 0.0208(11) 0.0271(12) -0.0008(9) -0.0120(10) -0.0069(9)
C44 0.0161(10) 0.0207(11) 0.0310(13) 0.0011(9) -0.0055(9) -0.0066(8)
C45 0.0178(10) 0.0173(10) 0.0200(11) 0.0000(8) -0.0025(8) -0.0051(8)
C50 0.0144(9) 0.0126(9) 0.0151(10) -0.0020(7) -0.0025(7) -0.0007(7)
C51 0.0195(10) 0.0169(10) 0.0178(10) 0.0002(8) -0.0015(8) -0.0052(8)
C52 0.0251(11) 0.0213(11) 0.0139(10) 0.0000(8) -0.0038(8) -0.0034(9)
C53 0.0223(11) 0.0219(11) 0.0212(11) -0.0049(9) -0.0090(9) -0.0033(9)
C54 0.0180(11) 0.0197(11) 0.0284(12) -0.0013(9) -0.0038(9) -0.0058(8)
C55 0.0165(10) 0.0172(10) 0.0172(10) -0.0004(8) -0.0021(8) -0.0028(8)
C60 0.0116(9) 0.0152(9) 0.0152(10) -0.0011(7) -0.0033(7) -0.0038(7)
C61 0.0195(10) 0.0205(10) 0.0169(10) -0.0012(8) -0.0021(8) -0.0070(8)
C62 0.0277(12) 0.0313(13) 0.0148(11) -0.0066(9) -0.0017(9) -0.0092(10)
C63 0.0256(12) 0.0245(12) 0.0292(13) -0.0116(10) -0.0054(10) -0.0074(9)
C64 0.0250(12) 0.0160(10) 0.0325(13) -0.0026(9) -0.0077(10) -0.0086(9)
C65 0.0181(10) 0.0185(10) 0.0203(11) -0.0002(8) -0.0039(8) -0.0070(8)
C70 0.0190(10) 0.0124(9) 0.0124(9) -0.0003(7) -0.0032(8) -0.0042(8)
C71 0.0212(11) 0.0193(11) 0.0266(12) -0.0030(9) -0.0019(9) -0.0054(9)
C72 0.0260(12) 0.0199(11) 0.0326(14) -0.0067(10) -0.0052(10) 0.0014(9)
C73 0.0398(14) 0.0132(10) 0.0262(12) -0.0021(9) -0.0096(10) -0.0058(9)
C74 0.0310(13) 0.0211(11) 0.0273(12) -0.0009(9) -0.0065(10) -0.0119(10)
C75 0.0216(11) 0.0200(11) 0.0196(11) -0.0005(8) -0.0051(9) -0.0079(9)
C100 0.0259(12) 0.0275(12) 0.0232(12) -0.0036(9) -0.0053(9) -0.0057(10)
Cl1 0.0305(3) 0.0287(3) 0.0404(4) -0.0071(3) -0.0119(3) -0.0063(2)
Cl2 0.0501(4) 0.0449(4) 0.0437(4) 0.0139(3) -0.0161(3) -0.0263(3)
Cl3 0.0423(4) 0.0506(4) 0.0231(3) -0.0017(3) -0.0017(3) -0.0111(3)

loop_
_atom_type_symbol
_atom_type_description
_atom_type_scat_dispersion_real
_atom_type_scat_dispersion_imag
_atom_type_scat_source
C C 0.0033 0.0016 'International Tables Vol C Tables 4.2.6.8 and 6.1.1.4'
H H 0.0000 0.0000 'International Tables Vol C Tables 4.2.6.8 and 6.1.1.4'
O O 0.0106 0.0060 'International Tables Vol C Tables 4.2.6.8 and 6.1.1.4'
P P 0.1023 0.0942 'International Tables Vol C Tables 4.2.6.8 and 6.1.1.4'
Ru Ru -1.2594 0.8363 'International Tables Vol C Tables 4.2.6.8 and 6.1.1.4'
Cl Cl 0.1484 0.1585 'International Tables Vol C Tables 4.2.6.8 and 6.1.1.4'

loop_
_geom_angle_atom_site_label_1
_geom_angle_atom_site_label_2
_geom_angle_atom_site_label_3
_geom_angle
C8 Ru1 C9 94.60(11)
C8 Ru1 C7 98.52(10)
C9 Ru1 C7 93.33(10)
C8 Ru1 C2 96.23(9)
C9 Ru1 C2 90.79(9)
C7 Ru1 C2 164.30(9)
C8 Ru1 C5 96.54(9)
C9 Ru1 C5 166.31(9)
C7 Ru1 C5 92.86(9)
C2 Ru1 C5 80.13(8)
C8 Ru1 Ru2 138.72(7)
C9 Ru1 Ru2 111.13(7)
C7 Ru1 Ru2 111.05(7)
C2 Ru1 Ru2 53.49(6)
C5 Ru1 Ru2 55.20(6)
C10 Ru2 C11 91.91(10)
C10 Ru2 C1 105.44(9)
C11 Ru2 C1 157.04(9)
C10 Ru2 C2 95.23(8)
C11 Ru2 C2 127.52(9)
C1 Ru2 C2 37.59(7)
C10 Ru2 C4 139.16(9)
C11 Ru2 C4 128.57(9)
C1 Ru2 C4 38.28(7)
C2 Ru2 C4 66.19(7)
C10 Ru2 C5 167.27(8)
C11 Ru2 C5 96.10(9)
C1 Ru2 C5 64.40(7)
C2 Ru2 C5 72.04(7)
C4 Ru2 C5 35.47(7)
C10 Ru2 P2 90.77(6)
C11 Ru2 P2 105.37(7)
C1 Ru2 P2 89.59(6)
C2 Ru2 P2 126.37(6)
C4 Ru2 P2 74.95(5)
C5 Ru2 P2 96.59(5)
C10 Ru2 Ru1 122.88(6)
C11 Ru2 Ru1 85.87(7)
C1 Ru2 Ru1 72.18(5)
C2 Ru2 Ru1 47.58(5)
C4 Ru2 Ru1 72.03(5)
C5 Ru2 Ru1 48.30(5)
P2 Ru2 Ru1 144.587(18)
C14 Ru3 C13 96.66(9)
C14 Ru3 C12 90.40(9)
C13 Ru3 C12 92.19(9)
C14 Ru3 C4 96.86(8)
C13 Ru3 C4 163.41(8)
C12 Ru3 C4 97.29(8)
C14 Ru3 P1 89.92(7)
C13 Ru3 P1 105.19(7)
C12 Ru3 P1 162.46(6)
C4 Ru3 P1 65.28(6)
C14 Ru3 P2 170.53(7)
C13 Ru3 P2 92.44(7)
C12 Ru3 P2 86.63(7)
C4 Ru3 P2 74.65(5)
P1 Ru3 P2 90.22(2)
C1 P1 C40 119.54(10)
C1 P1 C20 100.45(10)
C40 P1 C20 104.26(10)
C1 P1 Ru3 86.41(7)
C40 P1 Ru3 125.31(7)
C20 P1 Ru3 118.01(7)
C50 P2 C70 99.10(9)
C50 P2 Ru2 112.92(7)
C70 P2 Ru2 119.84(7)
C50 P2 Ru3 119.59(7)
C70 P2 Ru3 108.40(7)
Ru2 P2 Ru3 98.24(2)
C2 C1 C4 117.28(18)
C2 C1 P1 143.55(16)
C4 C1 P1 98.31(13)
C2 C1 Ru2 74.10(12)
C4 C1 Ru2 73.98(11)
P1 C1 Ru2 126.89(10)
C1 C2 C30 120.04(18)
C1 C2 Ru1 113.05(14)
C30 C2 Ru1 125.89(14)
C1 C2 Ru2 68.31(11)
C30 C2 Ru2 129.45(15)
Ru1 C2 Ru2 78.93(7)
C5 C4 C1 114.49(17)
C5 C4 Ru3 137.89(15)
C1 C4 Ru3 105.47(13)
C5 C4 Ru2 74.70(12)
C1 C4 Ru2 67.74(11)
Ru3 C4 Ru2 110.65(8)
C4 C5 C60 118.21(18)
C4 C5 Ru1 114.26(14)
C60 C5 Ru1 126.14(14)
C4 C5 Ru2 69.82(11)
C60 C5 Ru2 132.81(14)
Ru1 C5 Ru2 76.50(7)
O7 C7 Ru1 178.3(2)
O8 C8 Ru1 176.8(2)
O9 C9 Ru1 177.4(3)
O10 C10 Ru2 176.85(19)
O11 C11 Ru2 179.3(2)
O12 C12 Ru3 177.0(2)
O13 C13 Ru3 175.2(2)
O14 C14 Ru3 177.0(2)
C25 C20 C21 118.7(2)
C25 C20 P1 122.08(17)
C21 C20 P1 118.54(16)
C22 C21 C20 120.6(2)
C22 C21 H21 119.7
C20 C21 H21 119.7
C23 C22 C21 120.1(2)
C23 C22 H22 120.0
C21 C22 H22 120.0
C22 C23 C24 120.1(2)
C22 C23 H23 120.0
C24 C23 H23 120.0
C23 C24 C25 120.1(2)
C23 C24 H24 120.0
C25 C24 H24 120.0
C24 C25 C20 120.5(2)
C24 C25 H25 119.8
C20 C25 H25 119.8
C35 C30 C31 118.7(2)
C35 C30 C2 119.2(2)
C31 C30 C2 122.1(2)
C32 C31 C30 120.3(2)
C32 C31 H31 119.8
C30 C31 H31 119.8
C33 C32 C31 120.3(2)
C33 C32 H32 119.9
C31 C32 H32 119.8
C32 C33 C34 120.0(2)
C32 C33 H33 120.0
C34 C33 H33 120.0
C33 C34 C35 120.3(3)
C33 C34 H34 119.8
C35 C34 H34 119.8
C34 C35 C30 120.3(2)
C34 C35 H35 119.8
C30 C35 H35 119.8
C45 C40 C41 119.9(2)
C45 C40 P1 117.43(16)
C41 C40 P1 122.63(17)
C42 C41 C40 119.5(2)
C42 C41 H41 120.2
C40 C41 H41 120.2
C41 C42 C43 120.5(2)
C41 C42 H42 119.8
C43 C42 H42 119.8
C44 C43 C42 120.1(2)
C44 C43 H43 120.0
C42 C43 H43 120.0
C43 C44 C45 119.9(2)
C43 C44 H44 120.1
C45 C44 H44 120.1
C44 C45 C40 120.1(2)
C44 C45 H45 119.9
C40 C45 H45 119.9
C55 C50 C51 118.5(2)
C55 C50 P2 124.37(17)
C51 C50 P2 117.01(16)
C52 C51 C50 120.9(2)
C52 C51 H51 119.6
C50 C51 H51 119.6
C51 C52 C53 120.1(2)
C51 C52 H52 119.9
C53 C52 H52 119.9
C54 C53 C52 119.7(2)
C54 C53 H53 120.2
C52 C53 H53 120.2
C53 C54 C55 120.2(2)
C53 C54 H54 119.9
C55 C54 H54 119.9
C50 C55 C54 120.6(2)
C50 C55 H55 119.7
C54 C55 H55 119.7
C65 C60 C61 118.31(19)
C65 C60 C5 124.43(19)
C61 C60 C5 117.26(19)
C62 C61 C60 121.2(2)
C62 C61 H61 119.4
C60 C61 H61 119.4
C63 C62 C61 119.8(2)
C63 C62 H62 120.1
C61 C62 H62 120.1
C62 C63 C64 119.9(2)
C62 C63 H63 120.1
C64 C63 H63 120.1
C63 C64 C65 120.5(2)
C63 C64 H64 119.8
C65 C64 H64 119.8
C64 C65 C60 120.2(2)
C64 C65 H65 119.9
C60 C65 H65 119.9
C75 C70 C71 118.7(2)
C75 C70 P2 122.89(16)
C71 C70 P2 118.37(17)
C72 C71 C70 120.7(2)
C72 C71 H71 119.6
C70 C71 H71 119.6
C73 C72 C71 119.9(2)
C73 C72 H72 120.1
C71 C72 H72 120.1
C74 C73 C72 120.1(2)
C74 C73 H73 119.9
C72 C73 H73 119.9
C73 C74 C75 120.2(2)
C73 C74 H74 119.9
C75 C74 H74 119.9
C70 C75 C74 120.4(2)
C70 C75 H75 119.8
C74 C75 H75 119.8
Cl2 C100 Cl3 110.74(14)
Cl2 C100 Cl1 112.12(14)
Cl3 C100 Cl1 109.75(15)
Cl2 C100 H100 108.0
Cl3 C100 H100 108.0
Cl1 C100 H100 108.0

loop_
_geom_bond_atom_site_label_1
_geom_bond_atom_site_label_2
_geom_bond_distance
Ru1 C8 1.880(2)
Ru1 C9 1.936(2)
Ru1 C7 1.960(2)
Ru1 C2 2.076(2)
Ru1 C5 2.119(2)
Ru1 Ru2 2.7593(6)
Ru2 C10 1.884(2)
Ru2 C11 1.897(2)
Ru2 C1 2.183(2)
Ru2 C2 2.260(2)
Ru2 C4 2.268(2)
Ru2 C5 2.330(2)
Ru2 P2 2.3665(7)
Ru3 C14 1.955(2)
Ru3 C13 1.957(2)
Ru3 C12 1.957(2)
Ru3 C4 2.173(2)
Ru3 P1 2.4150(8)
Ru3 P2 2.4633(7)
P1 C1 1.807(2)
P1 C40 1.809(2)
P1 C20 1.834(2)
P2 C50 1.840(2)
P2 C70 1.841(2)
C1 C2 1.433(3)
C1 C4 1.461(3)
C2 C30 1.494(3)
C4 C5 1.402(3)
C5 C60 1.487(3)
C7 O7 1.142(3)
C8 O8 1.145(3)
C9 O9 1.143(3)
C10 O10 1.146(3)
C11 O11 1.151(3)
C12 O12 1.129(3)
C13 O13 1.132(3)
C14 O14 1.138(3)
C20 C25 1.400(3)
C20 C21 1.402(3)
C21 C22 1.388(3)
C21 H21 0.9500
C22 C23 1.387(3)
C22 H22 0.9500
C23 C24 1.390(4)
C23 H23 0.9500
C24 C25 1.392(3)
C24 H24 0.9500
C25 H25 0.9500
C30 C35 1.400(3)
C30 C31 1.404(3)
C31 C32 1.399(3)
C31 H31 0.9500
C32 C33 1.382(4)
C32 H32 0.9500
C33 C34 1.387(4)
C33 H33 0.9500
C34 C35 1.398(3)
C34 H34 0.9500
C35 H35 0.9500
C40 C45 1.399(3)
C40 C41 1.404(3)
C41 C42 1.390(3)
C41 H41 0.9500
C42 C43 1.395(4)
C42 H42 0.9500
C43 C44 1.393(3)
C43 H43 0.9500
C44 C45 1.394(3)
C44 H44 0.9500
C45 H45 0.9500
C50 C55 1.395(3)
C50 C51 1.410(3)
C51 C52 1.386(3)
C51 H51 0.9500
C52 C53 1.396(3)
C52 H52 0.9500
C53 C54 1.391(3)
C53 H53 0.9500
C54 C55 1.399(3)
C54 H54 0.9500
C55 H55 0.9500
C60 C65 1.400(3)
C60 C61 1.406(3)
C61 C62 1.389(3)
C61 H61 0.9500
C62 C63 1.385(4)
C62 H62 0.9500
C63 C64 1.391(4)
C63 H63 0.9500
C64 C65 1.397(3)
C64 H64 0.9500
C65 H65 0.9500
C70 C75 1.390(3)
C70 C71 1.404(3)
C71 C72 1.390(3)
C71 H71 0.9500
C72 C73 1.385(4)
C72 H72 0.9500
C73 C74 1.383(4)
C73 H73 0.9500
C74 C75 1.397(3)
C74 H74 0.9500
C75 H75 0.9500
C100 Cl2 1.757(3)
C100 Cl3 1.762(3)
C100 Cl1 1.762(3)
C100 H100 1.0000

loop_
_geom_torsion_atom_site_label_1
_geom_torsion_atom_site_label_2
_geom_torsion_atom_site_label_3
_geom_torsion_atom_site_label_4
_geom_torsion
C8 Ru1 Ru2 C10 114.00(13)
C9 Ru1 Ru2 C10 -10.80(12)
C7 Ru1 Ru2 C10 -113.24(11)
C2 Ru1 Ru2 C10 63.68(11)
C5 Ru1 Ru2 C10 168.44(11)
C8 Ru1 Ru2 C11 -156.40(12)
C9 Ru1 Ru2 C11 78.81(11)
C7 Ru1 Ru2 C11 -23.63(10)
C2 Ru1 Ru2 C11 153.28(10)
C5 Ru1 Ru2 C11 -101.95(10)
C8 Ru1 Ru2 C1 16.80(12)
C9 Ru1 Ru2 C1 -107.99(10)
C7 Ru1 Ru2 C1 149.57(9)
C2 Ru1 Ru2 C1 -33.52(9)
C5 Ru1 Ru2 C1 71.24(9)
C8 Ru1 Ru2 C2 50.32(13)
C9 Ru1 Ru2 C2 -74.47(11)
C7 Ru1 Ru2 C2 -176.91(10)
C5 Ru1 Ru2 C2 104.77(10)
C8 Ru1 Ru2 C4 -23.50(12)
C9 Ru1 Ru2 C4 -148.30(10)
C7 Ru1 Ru2 C4 109.26(9)
C2 Ru1 Ru2 C4 -73.82(9)
C5 Ru1 Ru2 C4 30.94(9)
C8 Ru1 Ru2 C5 -54.45(13)
C9 Ru1 Ru2 C5 -179.24(11)
C7 Ru1 Ru2 C5 78.32(10)
C2 Ru1 Ru2 C5 -104.77(10)
C8 Ru1 Ru2 P2 -45.48(11)
C9 Ru1 Ru2 P2 -170.27(9)
C7 Ru1 Ru2 P2 87.29(8)
C2 Ru1 Ru2 P2 -95.80(8)
C5 Ru1 Ru2 P2 8.96(7)
C14 Ru3 P1 C1 109.99(9)
C13 Ru3 P1 C1 -153.13(9)
C12 Ru3 P1 C1 18.9(2)
C4 Ru3 P1 C1 12.40(9)
P2 Ru3 P1 C1 -60.54(7)
C14 Ru3 P1 C40 -125.89(11)
C13 Ru3 P1 C40 -29.01(11)
C12 Ru3 P1 C40 143.0(2)
C4 Ru3 P1 C40 136.52(11)
P2 Ru3 P1 C40 63.58(9)
C14 Ru3 P1 C20 10.06(10)
C13 Ru3 P1 C20 106.94(10)
C12 Ru3 P1 C20 -81.0(2)
C4 Ru3 P1 C20 -87.53(10)
P2 Ru3 P1 C20 -160.48(8)
C10 Ru2 P2 C50 -5.54(10)
C11 Ru2 P2 C50 -97.74(10)
C1 Ru2 P2 C50 99.90(9)
C2 Ru2 P2 C50 91.53(10)
C4 Ru2 P2 C50 135.70(9)
C5 Ru2 P2 C50 164.06(9)
Ru1 Ru2 P2 C50 157.33(7)
C10 Ru2 P2 C70 110.59(10)
C11 Ru2 P2 C70 18.39(11)
C1 Ru2 P2 C70 -143.97(9)
C2 Ru2 P2 C70 -152.34(10)
C4 Ru2 P2 C70 -108.17(10)
C5 Ru2 P2 C70 -79.81(9)
Ru1 Ru2 P2 C70 -86.54(8)
C10 Ru2 P2 Ru3 -132.63(7)
C11 Ru2 P2 Ru3 135.18(7)
C1 Ru2 P2 Ru3 -27.19(5)
C2 Ru2 P2 Ru3 -35.55(7)
C4 Ru2 P2 Ru3 8.62(5)
C5 Ru2 P2 Ru3 36.97(5)
Ru1 Ru2 P2 Ru3 30.25(3)
C14 Ru3 P2 C50 -158.0(4)
C13 Ru3 P2 C50 38.10(10)
C12 Ru3 P2 C50 130.15(10)
C4 Ru3 P2 C50 -131.34(9)
P1 Ru3 P2 C50 -67.11(8)
C14 Ru3 P2 C70 89.7(4)
C13 Ru3 P2 C70 -74.26(10)
C12 Ru3 P2 C70 17.79(10)
C4 Ru3 P2 C70 116.30(9)
P1 Ru3 P2 C70 -179.47(7)
C14 Ru3 P2 Ru2 -35.6(4)
C13 Ru3 P2 Ru2 160.43(7)
C12 Ru3 P2 Ru2 -107.52(7)
C4 Ru3 P2 Ru2 -9.01(6)
P1 Ru3 P2 Ru2 55.22(2)
C40 P1 C1 C2 46.1(3)
C20 P1 C1 C2 -67.0(3)
Ru3 P1 C1 C2 175.2(3)
C40 P1 C1 C4 -146.11(13)
C20 P1 C1 C4 100.79(14)
Ru3 P1 C1 C4 -17.05(12)
C40 P1 C1 Ru2 -69.95(15)
C20 P1 C1 Ru2 176.95(12)
Ru3 P1 C1 Ru2 59.11(11)
C10 Ru2 C1 C2 -78.25(13)
C11 Ru2 C1 C2 59.6(3)
C4 Ru2 C1 C2 125.28(17)
C5 Ru2 C1 C2 93.56(13)
P2 Ru2 C1 C2 -168.93(11)
Ru1 Ru2 C1 C2 41.93(10)
C10 Ru2 C1 C4 156.47(12)
C11 Ru2 C1 C4 -65.7(2)
C2 Ru2 C1 C4 -125.28(17)
C5 Ru2 C1 C4 -31.73(11)
P2 Ru2 C1 C4 65.79(11)
Ru1 Ru2 C1 C4 -83.35(11)
C10 Ru2 C1 P1 68.05(14)
C11 Ru2 C1 P1 -154.13(18)
C2 Ru2 C1 P1 146.3(2)
C4 Ru2 C1 P1 -88.42(16)
C5 Ru2 C1 P1 -120.14(14)
P2 Ru2 C1 P1 -22.63(12)
Ru1 Ru2 C1 P1 -171.77(13)
C4 C1 C2 C30 -173.97(18)
P1 C1 C2 C30 -7.6(4)
Ru2 C1 C2 C30 124.05(19)
C4 C1 C2 Ru1 -4.8(2)
P1 C1 C2 Ru1 161.52(19)
Ru2 C1 C2 Ru1 -66.81(11)
C4 C1 C2 Ru2 61.98(16)
P1 C1 C2 Ru2 -131.7(3)
C8 Ru1 C2 C1 -88.79(16)
C9 Ru1 C2 C1 176.49(16)
C7 Ru1 C2 C1 71.2(4)
C5 Ru1 C2 C1 6.79(15)
Ru2 Ru1 C2 C1 60.49(13)
C8 Ru1 C2 C30 79.59(19)
C9 Ru1 C2 C30 -15.12(19)
C7 Ru1 C2 C30 -120.4(3)
C5 Ru1 C2 C30 175.18(19)
Ru2 Ru1 C2 C30 -131.1(2)
C8 Ru1 C2 Ru2 -149.29(8)
C9 Ru1 C2 Ru2 116.00(9)
C7 Ru1 C2 Ru2 10.7(3)
C5 Ru1 C2 Ru2 -53.70(7)
C10 Ru2 C2 C1 108.62(13)
C11 Ru2 C2 C1 -154.91(13)
C4 Ru2 C2 C1 -33.55(11)
C5 Ru2 C2 C1 -71.11(12)
P2 Ru2 C2 C1 13.80(14)
Ru1 Ru2 C2 C1 -120.48(13)
C10 Ru2 C2 C30 -3.11(19)
C11 Ru2 C2 C30 93.4(2)
C1 Ru2 C2 C30 -111.7(2)
C4 Ru2 C2 C30 -145.3(2)
C5 Ru2 C2 C30 177.2(2)
P2 Ru2 C2 C30 -97.94(18)
Ru1 Ru2 C2 C30 127.8(2)
C10 Ru2 C2 Ru1 -130.89(8)
C11 Ru2 C2 Ru1 -34.43(12)
C1 Ru2 C2 Ru1 120.48(13)
C4 Ru2 C2 Ru1 86.93(8)
C5 Ru2 C2 Ru1 49.37(7)
P2 Ru2 C2 Ru1 134.28(4)
C2 C1 C4 C5 -2.0(3)
P1 C1 C4 C5 -173.87(15)
Ru2 C1 C4 C5 60.02(16)
C2 C1 C4 Ru3 -168.43(15)
P1 C1 C4 Ru3 19.72(13)
Ru2 C1 C4 Ru3 -106.39(9)
C2 C1 C4 Ru2 -62.04(16)
P1 C1 C4 Ru2 126.11(10)
C14 Ru3 C4 C5 95.9(2)
C13 Ru3 C4 C5 -119.7(3)
C12 Ru3 C4 C5 4.6(2)
P1 Ru3 C4 C5 -177.4(2)
P2 Ru3 C4 C5 -79.8(2)
C14 Ru3 C4 C1 -102.71(14)
C13 Ru3 C4 C1 41.7(4)
C12 Ru3 C4 C1 166.01(14)
P1 Ru3 C4 C1 -15.97(11)
P2 Ru3 C4 C1 81.55(13)
C14 Ru3 C4 Ru2 -174.31(9)
C13 Ru3 C4 Ru2 -29.9(3)
C12 Ru3 C4 Ru2 94.41(10)
P1 Ru3 C4 Ru2 -87.57(8)
P2 Ru3 C4 Ru2 9.95(6)
C10 Ru2 C4 C5 -161.24(13)
C11 Ru2 C4 C5 27.76(16)
C1 Ru2 C4 C5 -125.20(17)
C2 Ru2 C4 C5 -92.22(13)
P2 Ru2 C4 C5 125.61(12)
Ru1 Ru2 C4 C5 -41.41(10)
C10 Ru2 C4 C1 -36.04(17)
C11 Ru2 C4 C1 152.95(13)
C2 Ru2 C4 C1 32.98(11)
C5 Ru2 C4 C1 125.20(17)
P2 Ru2 C4 C1 -109.19(11)
Ru1 Ru2 C4 C1 83.78(11)
C10 Ru2 C4 Ru3 62.80(15)
C11 Ru2 C4 Ru3 -108.20(12)
C1 Ru2 C4 Ru3 98.84(14)
C2 Ru2 C4 Ru3 131.82(11)
C5 Ru2 C4 Ru3 -135.96(16)
P2 Ru2 C4 Ru3 -10.35(6)
Ru1 Ru2 C4 Ru3 -177.37(9)
C1 C4 C5 C60 175.15(17)
Ru3 C4 C5 C60 -24.6(3)
Ru2 C4 C5 C60 -128.64(18)
C1 C4 C5 Ru1 7.8(2)
Ru3 C4 C5 Ru1 168.04(13)
Ru2 C4 C5 Ru1 64.01(11)
C1 C4 C5 Ru2 -56.21(15)
Ru3 C4 C5 Ru2 104.0(2)
C8 Ru1 C5 C4 87.12(16)
C9 Ru1 C5 C4 -57.2(5)
C7 Ru1 C5 C4 -173.96(16)
C2 Ru1 C5 C4 -8.11(15)
Ru2 Ru1 C5 C4 -60.19(14)
C8 Ru1 C5 C60 -79.07(19)
C9 Ru1 C5 C60 136.6(4)
C7 Ru1 C5 C60 19.86(19)
C2 Ru1 C5 C60 -174.29(19)
Ru2 Ru1 C5 C60 133.63(19)
C8 Ru1 C5 Ru2 147.30(8)
C9 Ru1 C5 Ru2 3.0(4)
C7 Ru1 C5 Ru2 -113.78(8)
C2 Ru1 C5 Ru2 52.08(7)
C10 Ru2 C5 C4 72.8(4)
C11 Ru2 C5 C4 -158.52(13)
C1 Ru2 C5 C4 34.15(12)
C2 Ru2 C5 C4 73.94(12)
P2 Ru2 C5 C4 -52.22(11)
Ru1 Ru2 C5 C4 122.57(13)
C10 Ru2 C5 C60 -177.0(3)
C11 Ru2 C5 C60 -48.3(2)
C1 Ru2 C5 C60 144.4(2)
C2 Ru2 C5 C60 -175.8(2)
C4 Ru2 C5 C60 110.2(2)
P2 Ru2 C5 C60 58.03(19)
Ru1 Ru2 C5 C60 -127.2(2)
C10 Ru2 C5 Ru1 -49.8(4)
C11 Ru2 C5 Ru1 78.91(8)
C1 Ru2 C5 Ru1 -88.42(8)
C2 Ru2 C5 Ru1 -48.63(7)
C4 Ru2 C5 Ru1 -122.57(13)
P2 Ru2 C5 Ru1 -174.79(4)
C8 Ru1 C7 O7 -25(8)
C9 Ru1 C7 O7 70(8)
C2 Ru1 C7 O7 175(100)
C5 Ru1 C7 O7 -122(8)
Ru2 Ru1 C7 O7 -176(100)
C9 Ru1 C8 O8 103(4)
C7 Ru1 C8 O8 -163(4)
C2 Ru1 C8 O8 12(4)
C5 Ru1 C8 O8 -69(4)
Ru2 Ru1 C8 O8 -27(4)
C8 Ru1 C9 O9 -33(5)
C7 Ru1 C9 O9 -132(5)
C2 Ru1 C9 O9 63(5)
C5 Ru1 C9 O9 111(5)
Ru2 Ru1 C9 O9 114(5)
C11 Ru2 C10 O10 125(4)
C1 Ru2 C10 O10 -70(4)
C2 Ru2 C10 O10 -107(4)
C4 Ru2 C10 O10 -48(4)
C5 Ru2 C10 O10 -106(4)
P2 Ru2 C10 O10 19(4)
Ru1 Ru2 C10 O10 -149(4)
C10 Ru2 C11 O11 149(19)
C1 Ru2 C11 O11 9(19)
C2 Ru2 C11 O11 51(19)
C4 Ru2 C11 O11 -37(19)
C5 Ru2 C11 O11 -21(19)
P2 Ru2 C11 O11 -120(19)
Ru1 Ru2 C11 O11 26(19)
C14 Ru3 C12 O12 47(4)
C13 Ru3 C12 O12 -50(4)
C4 Ru3 C12 O12 144(4)
P1 Ru3 C12 O12 138(4)
P2 Ru3 C12 O12 -142(4)
C14 Ru3 C13 O13 -159(3)
C12 Ru3 C13 O13 -68(3)
C4 Ru3 C13 O13 57(3)
P1 Ru3 C13 O13 109(3)
P2 Ru3 C13 O13 18(3)
C13 Ru3 C14 O14 66(4)
C12 Ru3 C14 O14 -26(4)
C4 Ru3 C14 O14 -123(4)
P1 Ru3 C14 O14 172(4)
P2 Ru3 C14 O14 -98(4)
C1 P1 C20 C25 128.34(18)
C40 P1 C20 C25 4.0(2)
Ru3 P1 C20 C25 -140.17(16)
C1 P1 C20 C21 -41.81(18)
C40 P1 C20 C21 -166.15(17)
Ru3 P1 C20 C21 49.68(19)
C25 C20 C21 C22 -1.2(3)
P1 C20 C21 C22 169.30(18)
C20 C21 C22 C23 -0.1(4)
C21 C22 C23 C24 1.2(4)
C22 C23 C24 C25 -1.0(4)
C23 C24 C25 C20 -0.3(4)
C21 C20 C25 C24 1.4(3)
P1 C20 C25 C24 -168.78(18)
C1 C2 C30 C35 62.1(3)
Ru1 C2 C30 C35 -105.6(2)
Ru2 C2 C30 C35 147.63(17)
C1 C2 C30 C31 -119.1(2)
Ru1 C2 C30 C31 73.2(3)
Ru2 C2 C30 C31 -33.6(3)
C35 C30 C31 C32 -3.3(3)
C2 C30 C31 C32 177.9(2)
C30 C31 C32 C33 1.5(4)
C31 C32 C33 C34 1.5(4)
C32 C33 C34 C35 -2.7(4)
C33 C34 C35 C30 0.9(4)
C31 C30 C35 C34 2.1(3)
C2 C30 C35 C34 -179.1(2)
C1 P1 C40 C45 169.19(16)
C20 P1 C40 C45 -79.76(18)
Ru3 P1 C40 C45 60.94(19)
C1 P1 C40 C41 -11.5(2)
C20 P1 C40 C41 99.60(19)
Ru3 P1 C40 C41 -119.70(17)
C45 C40 C41 C42 -0.6(3)
P1 C40 C41 C42 -179.95(17)
C40 C41 C42 C43 0.6(3)
C41 C42 C43 C44 -0.3(4)
C42 C43 C44 C45 0.0(4)
C43 C44 C45 C40 0.1(3)
C41 C40 C45 C44 0.3(3)
P1 C40 C45 C44 179.64(17)
C70 P2 C50 C55 124.83(18)
Ru2 P2 C50 C55 -107.23(17)
Ru3 P2 C50 C55 7.5(2)
C70 P2 C50 C51 -59.62(17)
Ru2 P2 C50 C51 68.31(17)
Ru3 P2 C50 C51 -176.91(13)
C55 C50 C51 C52 1.6(3)
P2 C50 C51 C52 -174.20(17)
C50 C51 C52 C53 -0.1(3)
C51 C52 C53 C54 -1.0(3)
C52 C53 C54 C55 0.6(3)
C51 C50 C55 C54 -2.0(3)
P2 C50 C55 C54 173.48(16)
C53 C54 C55 C50 0.9(3)
C4 C5 C60 C65 125.5(2)
Ru1 C5 C60 C65 -68.8(3)
Ru2 C5 C60 C65 37.6(3)
C4 C5 C60 C61 -55.1(3)
Ru1 C5 C60 C61 110.6(2)
Ru2 C5 C60 C61 -142.96(17)
C65 C60 C61 C62 -2.0(3)
C5 C60 C61 C62 178.5(2)
C60 C61 C62 C63 -0.7(4)
C61 C62 C63 C64 2.4(4)
C62 C63 C64 C65 -1.3(4)
C63 C64 C65 C60 -1.5(3)
C61 C60 C65 C64 3.1(3)
C5 C60 C65 C64 -177.4(2)
C50 P2 C70 C75 131.87(19)
Ru2 P2 C70 C75 8.7(2)
Ru3 P2 C70 C75 -102.67(18)
C50 P2 C70 C71 -51.38(19)
Ru2 P2 C70 C71 -174.51(15)
Ru3 P2 C70 C71 74.09(18)
C75 C70 C71 C72 -0.2(3)
P2 C70 C71 C72 -177.06(19)
C70 C71 C72 C73 0.1(4)
C71 C72 C73 C74 0.2(4)
C72 C73 C74 C75 -0.4(4)
C71 C70 C75 C74 -0.1(3)
P2 C70 C75 C74 176.69(18)
C73 C74 C75 C70 0.3(4)
